data_7104617
loop_
_publ_author_name
'Ozaki, Yusuke'
'Kawano, Masaki'
'Fujita, Makoto'

_publ_section_title
;
 Engineering noncovalent spin-spin interactions in an organic-pillared
 spin cage.
;
_journal_issue 28
_journal_name_full 'Chemical communications (Cambridge, England)'
_journal_page_first 4245
_journal_page_last 4247
_journal_paper_doi 10.1039/b906674h
_journal_volume 34
_journal_year 2009
_chemical_formula_sum 'C76 H100 N40.14 O41.32 Pd6'
_chemical_formula_weight 2875.44
_chemical_name_systematic
;
?
;
_space_group_IT_number 15
_symmetry_cell_setting monoclinic
_symmetry_space_group_name_Hall '-C 2yc'
_symmetry_space_group_name_H-M 'C 1 2/c 1'
_atom_sites_solution_hydrogens geom
_atom_sites_solution_primary direct
_atom_sites_solution_secondary difmap
_audit_creation_method SHELXL-97
_cell_angle_alpha 90.00
_cell_angle_beta 104.1120(12)
_cell_angle_gamma 90.00
_cell_formula_units_Z 4
_cell_length_a 25.7945(5)
_cell_length_b 16.1002(3)
_cell_length_c 28.5387(8)
_cell_measurement_reflns_used 12601
_cell_measurement_temperature 100(2)
_cell_measurement_theta_max 25
_cell_measurement_theta_min 2.5
_cell_volume 11494.3(4)
_computing_cell_refinement HKL2000
_computing_data_collection 'Rigaku Crystal Clear'
_computing_data_reduction HKL2000
_computing_molecular_graphics 'Bruker XP'
_computing_publication_material 'Bruker SHELXTL'
_computing_structure_refinement 'SHELXL-97 (Sheldrick, 1997)'
_computing_structure_solution 'SHELXS-97 (Sheldrick, 1990)'
_diffrn_ambient_temperature 100(2)
_diffrn_measured_fraction_theta_full 0.879
_diffrn_measured_fraction_theta_max 0.880
_diffrn_measurement_device_type CCD
_diffrn_measurement_method omega_scan
_diffrn_radiation_monochromator Si
_diffrn_radiation_source KEK
_diffrn_radiation_type synchrotron
_diffrn_radiation_wavelength 0.68890
_diffrn_reflns_av_R_equivalents 0.1155
_diffrn_reflns_av_sigmaI/netI 0.1347
_diffrn_reflns_limit_h_max 34
_diffrn_reflns_limit_h_min -30
_diffrn_reflns_limit_k_max 20
_diffrn_reflns_limit_k_min -20
_diffrn_reflns_limit_l_max 38
_diffrn_reflns_limit_l_min -34
_diffrn_reflns_number 34573
_diffrn_reflns_theta_full 27.37
_diffrn_reflns_theta_max 27.37
_diffrn_reflns_theta_min 1.71
_diffrn_standards_decay_% 0
_exptl_absorpt_coefficient_mu 1.017
_exptl_absorpt_correction_type none
_exptl_crystal_colour green
_exptl_crystal_density_diffrn 1.662
_exptl_crystal_density_method 'not measured'
_exptl_crystal_description plate
_exptl_crystal_F_000 5774
_exptl_crystal_size_max 0.08
_exptl_crystal_size_mid 0.08
_exptl_crystal_size_min 0.01
_refine_diff_density_max 1.663
_refine_diff_density_min -0.793
_refine_diff_density_rms 0.224
_refine_ls_extinction_method none
_refine_ls_goodness_of_fit_ref 0.929
_refine_ls_hydrogen_treatment constr
_refine_ls_matrix_type full
_refine_ls_number_parameters 790
_refine_ls_number_reflns 12601
_refine_ls_number_restraints 189
_refine_ls_restrained_S_all 0.933
_refine_ls_R_factor_all 0.1304
_refine_ls_R_factor_gt 0.0736
_refine_ls_shift/su_max 0.059
_refine_ls_shift/su_mean 0.001
_refine_ls_structure_factor_coef Fsqd
_refine_ls_weighting_details 'calc w=1/[\s^2^(Fo^2^)+(0.1217P)^2^+0.0000P] where P=(Fo^2^+2Fc^2^)/3'
_refine_ls_weighting_scheme calc
_refine_ls_wR_factor_gt 0.1979
_refine_ls_wR_factor_ref 0.2296
_reflns_number_gt 6685
_reflns_number_total 12601
_reflns_threshold_expression >2sigma(I)
_cod_data_source_file b906674h.txt
_cod_data_source_block pil(triph)
_cod_depositor_comments
;
The following automatic conversions were performed:
'_symmetry_cell_setting' value 'Monoclinic' changed to 'monoclinic'
according to '/home/saulius/struct/CIF-dictionaries/cif_core.dic'
dictionary named 'cif_core.dic' version 2.4.1 from 2010-06-29.

Automatic conversion script
Id: cif_fix_enum 1527 2010-12-29 10:47:43Z saulius 
;
_cod_original_sg_symbol_H-M C2/c
_cod_database_code 7104617

loop_
_symmetry_equiv_pos_as_xyz
'x, y, z'
'-x, y, -z+1/2'
'x+1/2, y+1/2, z'
'-x+1/2, y+1/2, -z+1/2'
'-x, -y, -z'
'x, -y, z-1/2'
'-x+1/2, -y+1/2, -z'
'x+1/2, -y+1/2, z-1/2'

loop_
_atom_site_label
_atom_site_type_symbol
_atom_site_fract_x
_atom_site_fract_y
_atom_site_fract_z
_atom_site_U_iso_or_equiv
_atom_site_adp_type
_atom_site_occupancy
_atom_site_symmetry_multiplicity
_atom_site_calc_flag
_atom_site_refinement_flags
_atom_site_disorder_assembly
_atom_site_disorder_group
Pd1 Pd 0.87297(3) 0.74174(4) -0.024425(19) 0.0434(2) Uani 1 1 d . . .
Pd2 Pd 0.86405(3) 0.05802(4) 0.21403(2) 0.0435(2) Uani 1 1 d . . .
Pd3 Pd 0.86326(3) 0.81085(4) 0.417592(19) 0.0438(2) Uani 1 1 d . . .
N1V N 0.8665(3) 0.6121(4) 0.20610(19) 0.0355(15) Uani 1 1 d . . .
C2V C 0.8618(3) 0.5636(4) 0.1669(2) 0.0268(15) Uani 1 1 d . . .
N3V N 0.8614(3) 0.4804(4) 0.1672(2) 0.0413(16) Uani 1 1 d . . .
N4V N 0.8650(3) 0.4432(4) 0.21077(19) 0.0320(14) Uani 1 1 d . . .
C5V C 0.8588(3) 0.4866(4) 0.2518(2) 0.0363(18) Uani 1 1 d . . .
H5VA H 0.8837 0.4650 0.2802 0.044 Uiso 1 1 calc R . .
H5VB H 0.8228 0.4781 0.2557 0.044 Uiso 1 1 calc R . .
N6V N 0.8680(3) 0.5734(4) 0.2477(2) 0.0355(15) Uani 1 1 d . . .
C7V C 0.8595(3) 0.6017(5) 0.0379(2) 0.043(2) Uani 1 1 d . . .
H7VA H 0.8564 0.5716 0.0095 0.051 Uiso 1 1 calc R . .
C8V C 0.8686(3) 0.7281(5) 0.0771(2) 0.0383(19) Uani 1 1 d . . .
H8VA H 0.8728 0.7854 0.0765 0.046 Uiso 1 1 calc R . .
N9V N 0.8654(3) 0.6851(4) 0.0369(2) 0.0404(16) Uani 1 1 d . . .
C10V C 0.8577(3) 0.5597(5) 0.0798(3) 0.040(2) Uani 1 1 d . . .
H10A H 0.8553 0.5021 0.0800 0.048 Uiso 1 1 calc R . .
C11V C 0.8597(3) 0.6049(5) 0.1215(2) 0.0321(17) Uani 1 1 d . . .
C12V C 0.8656(3) 0.6896(5) 0.1203(2) 0.040(2) Uani 1 1 d . . .
H12A H 0.8677 0.7212 0.1480 0.048 Uiso 1 1 calc R . .
C13V C 0.8683(3) 0.3110(5) 0.1710(2) 0.0360(18) Uani 1 1 d . . .
H13A H 0.8687 0.3379 0.1422 0.043 Uiso 1 1 calc R . .
C14V C 0.8697(3) 0.2263(5) 0.1734(3) 0.0390(19) Uani 1 1 d . . .
H14A H 0.8711 0.1971 0.1457 0.047 Uiso 1 1 calc R . .
N15V N 0.8692(3) 0.1829(4) 0.2129(2) 0.0384(16) Uani 1 1 d . . .
C16V C 0.8674(3) 0.2278(5) 0.2529(3) 0.0386(19) Uani 1 1 d . . .
H16A H 0.8673 0.1991 0.2811 0.046 Uiso 1 1 calc R . .
C17V C 0.8658(3) 0.3135(5) 0.2538(3) 0.0347(18) Uani 1 1 d . . .
H17A H 0.8643 0.3417 0.2819 0.042 Uiso 1 1 calc R . .
C18V C 0.8664(3) 0.3565(5) 0.2117(2) 0.0305(16) Uani 1 1 d . . .
C19V C 0.8808(3) 0.7098(5) 0.2850(2) 0.0337(17) Uani 1 1 d . . .
H19A H 0.8882 0.7321 0.2573 0.040 Uiso 1 1 calc R . .
C20V C 0.8700(3) 0.6247(4) 0.2874(2) 0.0286(16) Uani 1 1 d . . .
C21V C 0.8608(3) 0.5934(5) 0.3305(2) 0.0354(18) Uani 1 1 d . . .
H21A H 0.8547 0.5371 0.3340 0.042 Uiso 1 1 calc R . .
C22V C 0.8612(3) 0.6491(5) 0.3682(2) 0.0384(19) Uani 1 1 d . . .
H22A H 0.8547 0.6289 0.3968 0.046 Uiso 1 1 calc R . .
N23V N 0.8704(3) 0.7295(4) 0.36464(19) 0.0368(16) Uani 1 1 d . . .
C24V C 0.8806(3) 0.7605(5) 0.3241(2) 0.0383(19) Uani 1 1 d . . .
H24A H 0.8875 0.8169 0.3223 0.046 Uiso 1 1 calc R . .
N25E N 0.7968(3) 0.7165(6) -0.0596(2) 0.063(2) Uani 1 1 d . . .
H25A H 0.7929 0.6614 -0.0643 0.075 Uiso 1 1 calc R . .
H25B H 0.7746 0.7327 -0.0413 0.075 Uiso 1 1 calc R . .
C26E C 0.7828(4) 0.7578(8) -0.1046(3) 0.075(4) Uani 1 1 d . . .
H26A H 0.7611 0.7206 -0.1282 0.090 Uiso 1 1 calc R . .
H26B H 0.7609 0.8055 -0.1016 0.090 Uiso 1 1 calc R . .
C27E C 0.8240(5) 0.7838(14) -0.1215(4) 0.157(9) Uani 1 1 d . . .
H27A H 0.8136 0.8351 -0.1390 0.188 Uiso 1 1 calc R . .
H27B H 0.8300 0.7430 -0.1447 0.188 Uiso 1 1 calc R . .
N28E N 0.8745(3) 0.7980(6) -0.0869(2) 0.071(3) Uani 1 1 d . . .
H28A H 0.8799 0.8529 -0.0820 0.085 Uiso 1 1 calc R . .
H28B H 0.9015 0.7774 -0.0984 0.085 Uiso 1 1 calc R . .
N59E N 0.7840(3) 0.0607(4) 0.1843(2) 0.0445(17) Uani 1 1 d . . .
H59A H 0.7678 0.0918 0.2028 0.053 Uiso 1 1 calc R . .
H59B H 0.7776 0.0839 0.1548 0.053 Uiso 1 1 calc R . .
C60E C 0.7619(4) -0.0261(6) 0.1804(4) 0.062(3) Uani 1 1 d . . .
H60A H 0.7492 -0.0392 0.2089 0.075 Uiso 1 1 calc R . .
H60B H 0.7320 -0.0306 0.1523 0.075 Uiso 1 1 calc R . .
C61E C 0.8042(4) -0.0845(6) 0.1762(4) 0.058(3) Uani 1 1 d . . .
H61A H 0.8127 -0.0778 0.1451 0.070 Uiso 1 1 calc R . .
H61B H 0.7924 -0.1411 0.1786 0.070 Uiso 1 1 calc R . .
N62E N 0.8524(3) -0.0668(4) 0.2159(3) 0.055(2) Uani 1 1 d . . .
H62A H 0.8810 -0.0944 0.2110 0.066 Uiso 1 1 calc R . .
H62B H 0.8469 -0.0821 0.2446 0.066 Uiso 1 1 calc R . .
N33E N 0.7844(3) 0.8240(5) 0.3888(3) 0.054(2) Uani 1 1 d . . .
H33A H 0.7783 0.8315 0.3566 0.065 Uiso 1 1 calc R . .
H33B H 0.7671 0.7777 0.3941 0.065 Uiso 1 1 calc R . .
C34E C 0.7644(5) 0.8952(8) 0.4105(5) 0.090(4) Uani 1 1 d . . .
H34A H 0.7261 0.8902 0.4063 0.108 Uiso 1 1 calc R . .
H34B H 0.7715 0.9459 0.3948 0.108 Uiso 1 1 calc R . .
C35E C 0.7907(5) 0.8988(9) 0.4619(4) 0.097(4) Uani 1 1 d . . .
H35A H 0.7789 0.8531 0.4789 0.117 Uiso 1 1 calc R . .
H35B H 0.7821 0.9506 0.4757 0.117 Uiso 1 1 calc R . .
N36E N 0.8496(3) 0.8931(6) 0.4663(3) 0.063(2) Uani 1 1 d . . .
H36A H 0.8663 0.8766 0.4964 0.076 Uiso 1 1 calc R . .
H36B H 0.8625 0.9432 0.4610 0.076 Uiso 1 1 calc R . .
N37P N 1.0577(3) 0.7974(5) 0.0497(2) 0.0463(18) Uani 1 1 d . . .
C38P C 1.0419(5) 0.7288(8) 0.0265(4) 0.080(4) Uani 1 1 d . . .
H38A H 1.0671 0.6888 0.0239 0.096 Uiso 1 1 calc R . .
C39P C 0.9884(5) 0.7140(9) 0.0056(4) 0.093(4) Uani 1 1 d . . .
H39A H 0.9786 0.6638 -0.0102 0.112 Uiso 1 1 calc R . .
C40P C 0.9678(5) 0.8385(7) 0.0294(5) 0.081(4) Uani 1 1 d . . .
H40A H 0.9430 0.8800 0.0305 0.097 Uiso 1 1 calc R . .
C41P C 1.0221(5) 0.8533(7) 0.0517(5) 0.093(4) Uani 1 1 d . . .
H41A H 1.0324 0.9032 0.0678 0.112 Uiso 1 1 calc R . .
N42P N 0.9507(3) 0.7686(5) 0.0074(2) 0.0496(19) Uani 1 1 d . . .
C43P C 0.9714(4) 0.0477(6) 0.2827(4) 0.058(3) Uani 1 1 d . . .
H43A H 0.9525 0.0461 0.3065 0.070 Uiso 1 1 calc R . .
C44P C 0.9731(4) 0.0484(6) 0.2038(4) 0.058(3) Uani 1 1 d . . .
H44A H 0.9555 0.0483 0.1713 0.069 Uiso 1 1 calc R . .
N45P N 0.9450(3) 0.0492(4) 0.2371(3) 0.052(2) Uani 1 1 d . . .
O401 O 1.2530(2) 0.2301(4) 0.29718(19) 0.0448(13) Uiso 1 1 d D . .
O402 O 1.2735(3) 0.3553(4) 0.2788(2) 0.0627(17) Uiso 1 1 d D . .
O403 O 1.2567(3) 0.2589(4) 0.2242(2) 0.0537(16) Uiso 1 1 d D . .
N404 N 1.2605(3) 0.2801(5) 0.2662(2) 0.0509(18) Uiso 1 1 d D . .
O411 O 0.9417(6) -0.1632(9) 0.2122(5) 0.032(3) Uiso 0.45 1 d P A 1
O412 O 0.9225(6) -0.1199(9) 0.1408(5) 0.058(4) Uiso 0.45 1 d P A 1
O413 O 1.0059(7) -0.1456(11) 0.1703(6) 0.075(5) Uiso 0.45 1 d P A 1
N414 N 0.9556(7) -0.1425(11) 0.1753(6) 0.053(4) Uiso 0.45 1 d P A 1
O801 O 0.768(2) 0.148(4) 0.080(2) 0.26(3) Uiso 0.45 1 d P B 1
O802 O 0.8585(7) 0.0611(11) 0.0912(6) 0.086(5) Uiso 0.45 1 d P C 1
O803 O 0.9011(7) -0.0164(12) 0.1027(7) 0.114(6) Uiso 0.55 1 d P D 2
O804 O 0.9815(8) -0.1302(12) 0.1370(7) 0.115(6) Uiso 0.55 1 d P E 2
O805 O 0.9541(8) -0.1591(14) 0.2238(7) 0.089(7) Uiso 0.55 1 d P F 2
O806 O 0.7622(7) 0.1557(10) 0.0902(6) 0.065(4) Uiso 0.55 1 d P G 2
O421 O 0.7621(5) -0.1376(7) -0.0071(4) 0.063(3) Uiso 0.70 1 d P H 1
O422 O 0.8412(4) -0.0848(6) 0.0047(3) 0.065(3) Uiso 0.70 1 d P H 1
O423 O 0.8002(5) -0.0831(7) 0.0586(4) 0.080(3) Uiso 0.70 1 d P H 1
N424 N 0.7994(4) -0.1018(6) 0.0182(3) 0.034(2) Uiso 0.70 1 d P H 1
O808 O 0.7732(11) -0.1662(18) -0.0006(8) 0.007(5) Uiso 0.15 1 d P I 2
0807 O 0.7644(13) -0.0606(18) 0.0454(10) 0.023(6) Uiso 0.15 1 d P J 3
O431 O 1.1285(9) 0.4693(13) 0.0765(7) 0.055(6) Uiso 0.34 1 d PD K 1
O432 O 1.1332(8) 0.3947(11) 0.1415(5) 0.044(5) Uiso 0.34 1 d PD K 1
O433 O 1.0697(10) 0.3843(19) 0.0777(9) 0.095(12) Uiso 0.34 1 d PD K 1
N434 N 1.1099(6) 0.4171(10) 0.0984(5) 0.024(3) Uiso 0.34 1 d PD K 1
O809 O 1.0449(9) 0.5320(14) -0.0040(8) 0.078(6) Uiso 0.34 1 d P L 1
O441 O 1.0668(15) 0.400(3) 0.0867(16) 0.132(14) Uiso 0.33 1 d PD M 2
O442 O 1.0745(10) 0.5050(15) 0.0380(8) 0.089(7) Uiso 0.33 1 d PD M 2
O443 O 1.1386(11) 0.448(3) 0.0877(15) 0.132(14) Uiso 0.33 1 d PD M 2
N444 N 1.0912(11) 0.4495(17) 0.0691(10) 0.084(9) Uiso 0.33 1 d PD M 2
O810 O 1.1590(8) 0.4654(11) 0.0810(6) 0.040(4) Uiso 0.33 1 d P N 3
O811 O 1.1099(13) 0.3994(19) 0.1283(12) 0.094(9) Uiso 0.33 1 d P O 3
O813 O 0.9655(9) 0.0357(15) 0.0307(9) 0.077(7) Uiso 0.40 1 d P P 1
O814 O 1.0278(12) 0.2491(18) 0.1250(11) 0.135(10) Uiso 0.40 1 d P Q 1
O451 O 0.9997(11) 0.1397(17) 0.0926(10) 0.147(10) Uiso 0.40 1 d PD R 2
O452 O 0.9573(12) 0.045(3) 0.0436(15) 0.18(2) Uiso 0.40 1 d PD R 2
O453 O 1.0400(9) 0.0601(13) 0.0561(8) 0.100(7) Uiso 0.40 1 d PD R 2
N454 N 1.0004(10) 0.0767(19) 0.0690(11) 0.134(12) Uiso 0.40 1 d PD R 2
O833 O 0.8941(8) 0.3588(13) 0.0564(7) 0.133(6) Uiso 0.60 1 d P S 1
O834 O 0.8281(11) 0.3892(19) -0.0140(11) 0.210(11) Uiso 0.60 1 d P T 1
O815 O 0.8482(16) 0.326(2) 0.0340(15) 0.180(14) Uiso 0.40 1 d P U 2
O471 O 1.0908(5) -0.0495(7) 0.1421(4) 0.067(3) Uiso 0.70 1 d PD V 1
O472 O 1.1449(7) 0.0208(10) 0.1086(6) 0.128(5) Uiso 0.70 1 d PD V 1
O473 O 1.1332(4) 0.0587(7) 0.1739(3) 0.064(3) Uiso 0.70 1 d PD V 1
N474 N 1.1224(5) 0.0050(7) 0.1429(4) 0.050(3) Uiso 0.70 1 d PD V 1
O481 O 1.1826(16) -0.001(4) 0.1475(19) 0.11(2) Uiso 0.15 1 d PD W 2
O482 O 1.1088(15) 0.021(2) 0.0935(11) 0.041(9) Uiso 0.15 1 d PD W 2
O483 O 1.1117(19) -0.041(3) 0.1597(15) 0.063(13) Uiso 0.15 1 d PD W 2
N484 N 1.1357(16) -0.017(5) 0.1310(18) 0.20(7) Uiso 0.15 1 d PD W 2
O485 O 1.1413(15) 0.014(3) 0.1809(12) 0.037(8) Uiso 0.15 1 d P X 3
O816 O 0.8933(11) 0.8116(18) 0.5632(10) 0.166(10) Uiso 0.50 1 d P . .
O817 O 1.2469(3) 0.0812(4) 0.2205(2) 0.0660(18) Uiso 1 1 d . . .
C201 C 0.9991(7) 0.5685(6) 0.2051(4) 0.057(4) Uani 0.50 1 d PDU . .
C202 C 0.9975(14) 0.6462(6) 0.1833(6) 0.057(5) Uani 0.50 1 d PDU . .
H20A H 0.9972 0.6939 0.2017 0.068 Uiso 0.50 1 calc PR . .
C203 C 0.9964(8) 0.6535(7) 0.1345(5) 0.068(5) Uani 0.50 1 d PDU . .
H20B H 0.9942 0.7055 0.1199 0.081 Uiso 0.50 1 calc PR . .
C204 C 0.9987(8) 0.5816(9) 0.1077(4) 0.069(5) Uani 0.50 1 d PDU . .
H20C H 0.9983 0.5855 0.0751 0.083 Uiso 0.50 1 calc PR . .
C205 C 1.0015(8) 0.5046(7) 0.1297(4) 0.057(4) Uani 0.50 1 d PDU . .
H20D H 1.0042 0.4571 0.1118 0.069 Uiso 0.50 1 calc PR . .
C206 C 1.0005(9) 0.4967(5) 0.1785(4) 0.048(5) Uani 0.50 1 d PDU . .
C207 C 1.0017(6) 0.4186(5) 0.2012(3) 0.051(4) Uani 0.50 1 d PDU . .
C208 C 1.0038(7) 0.3436(6) 0.1771(3) 0.064(4) Uani 0.50 1 d PDU . .
H20E H 1.0061 0.3440 0.1451 0.076 Uiso 0.50 1 calc PR . .
C209 C 1.0025(9) 0.2687(6) 0.2004(4) 0.086(6) Uani 0.50 1 d PDU . .
H20F H 1.0032 0.2193 0.1837 0.103 Uiso 0.50 1 calc PR . .
C210 C 1.0000 0.2659(6) 0.2500 0.094(5) Uani 1 2 d SDU . .
H21B H 0.9989 0.2157 0.2659 0.113 Uiso 0.50 1 calc PR . .
C211 C 0.9993(8) 0.3406(6) 0.2730(4) 0.075(5) Uani 0.50 1 d PDU . .
H21C H 0.9982 0.3406 0.3053 0.090 Uiso 0.50 1 calc PR . .
C212 C 1.0000 0.4149(5) 0.2500 0.060(3) Uani 1 2 d SDU . .
C213 C 1.0006(7) 0.4861(6) 0.2760(3) 0.058(4) Uani 0.50 1 d PDU . .
C214 C 1.0013(15) 0.4796(9) 0.3246(5) 0.084(9) Uani 0.50 1 d PDU . .
H21D H 1.0021 0.4275 0.3388 0.101 Uiso 0.50 1 calc PR . .
C215 C 1.0007(10) 0.5505(10) 0.3519(4) 0.084(6) Uani 0.50 1 d PDU . .
H21E H 0.9995 0.5461 0.3841 0.100 Uiso 0.50 1 calc PR . .
C216 C 1.002(2) 0.6286(9) 0.3310(7) 0.096(9) Uani 0.50 1 d PDU . .
H21F H 1.0009 0.6765 0.3490 0.116 Uiso 0.50 1 calc PR . .
C217 C 1.0052(9) 0.6344(6) 0.2832(5) 0.068(5) Uani 0.50 1 d PDU . .
H21G H 1.0107 0.6859 0.2704 0.082 Uiso 0.50 1 calc PR . .
C218 C 1.000(3) 0.5636(5) 0.2542(6) 0.060(3) Uani 0.50 1 d PDU . .

loop_
_atom_site_aniso_label
_atom_site_aniso_U_11
_atom_site_aniso_U_22
_atom_site_aniso_U_33
_atom_site_aniso_U_23
_atom_site_aniso_U_13
_atom_site_aniso_U_12
Pd1 0.0520(5) 0.0505(4) 0.0250(3) 0.0069(2) 0.0045(2) -0.0055(3)
Pd2 0.0469(5) 0.0229(3) 0.0630(4) 0.0034(3) 0.0177(3) -0.0011(3)
Pd3 0.0534(5) 0.0471(4) 0.0280(3) -0.0115(3) 0.0042(2) 0.0046(3)
N1V 0.045(4) 0.035(4) 0.026(3) -0.004(2) 0.006(3) -0.003(3)
C2V 0.030(4) 0.022(4) 0.031(3) -0.009(3) 0.012(3) -0.006(3)
N3V 0.055(5) 0.033(4) 0.036(3) 0.001(3) 0.014(3) -0.004(3)
N4V 0.044(4) 0.025(3) 0.029(3) 0.001(2) 0.013(3) 0.000(3)
C5V 0.051(5) 0.022(4) 0.034(3) -0.001(3) 0.004(3) 0.002(4)
N6V 0.041(4) 0.035(4) 0.029(3) 0.002(2) 0.006(3) 0.006(3)
C7V 0.062(6) 0.043(5) 0.023(3) -0.002(3) 0.010(3) -0.003(4)
C8V 0.055(6) 0.033(4) 0.026(3) 0.005(3) 0.008(3) 0.000(4)
N9V 0.054(5) 0.043(4) 0.025(3) 0.004(3) 0.010(3) 0.005(3)
C10V 0.058(6) 0.031(4) 0.033(4) -0.005(3) 0.016(4) -0.005(4)
C11V 0.038(5) 0.029(4) 0.030(3) -0.002(3) 0.010(3) 0.001(4)
C12V 0.061(6) 0.035(5) 0.024(3) -0.001(3) 0.011(3) 0.002(4)
C13V 0.042(5) 0.034(5) 0.032(3) 0.002(3) 0.009(3) 0.002(4)
C14V 0.052(6) 0.025(4) 0.041(4) -0.005(3) 0.014(4) -0.001(4)
N15V 0.050(5) 0.023(4) 0.046(3) 0.001(3) 0.019(3) -0.001(3)
C16V 0.041(5) 0.031(5) 0.046(4) 0.009(3) 0.014(4) -0.002(4)
C17V 0.040(5) 0.032(5) 0.033(3) 0.004(3) 0.012(3) 0.002(4)
C18V 0.031(5) 0.025(4) 0.036(3) -0.001(3) 0.008(3) -0.002(3)
C19V 0.042(5) 0.025(4) 0.032(3) 0.004(3) 0.006(3) 0.002(4)
C20V 0.029(4) 0.029(4) 0.026(3) 0.002(3) 0.001(3) 0.000(3)
C21V 0.048(5) 0.029(4) 0.028(3) 0.003(3) 0.008(3) 0.000(4)
C22V 0.043(5) 0.045(5) 0.026(3) 0.003(3) 0.005(3) 0.007(4)
N23V 0.054(5) 0.034(4) 0.022(3) -0.005(2) 0.009(3) 0.007(3)
C24V 0.043(5) 0.042(5) 0.029(3) -0.006(3) 0.007(3) -0.004(4)
N25E 0.063(6) 0.085(6) 0.037(4) 0.006(4) 0.007(3) -0.008(5)
C26E 0.054(7) 0.128(11) 0.038(5) 0.012(5) 0.001(4) 0.003(7)
C27E 0.078(10) 0.32(3) 0.053(7) 0.091(11) -0.023(6) -0.058(13)
N28E 0.063(6) 0.109(8) 0.037(4) 0.025(4) 0.005(3) -0.013(5)
N59E 0.052(5) 0.032(4) 0.049(4) -0.005(3) 0.013(3) -0.005(3)
C60E 0.054(7) 0.040(6) 0.091(7) -0.005(5) 0.013(5) -0.006(5)
C61E 0.059(7) 0.037(5) 0.083(7) -0.010(5) 0.026(5) -0.013(5)
N62E 0.063(6) 0.033(4) 0.076(5) 0.004(4) 0.030(4) 0.000(4)
N33E 0.054(5) 0.057(5) 0.053(4) -0.023(4) 0.014(4) 0.003(4)
C34E 0.078(9) 0.087(9) 0.108(9) -0.044(8) 0.024(7) 0.012(7)
C35E 0.110(12) 0.107(11) 0.084(8) -0.057(8) 0.041(8) -0.006(8)
N36E 0.064(6) 0.074(6) 0.049(4) -0.028(4) 0.009(4) -0.002(5)
N37P 0.053(5) 0.048(5) 0.030(3) 0.009(3) -0.005(3) -0.012(4)
C38P 0.055(8) 0.085(9) 0.089(8) -0.041(7) -0.004(6) 0.012(7)
C39P 0.075(9) 0.099(10) 0.091(9) -0.045(8) -0.009(7) 0.009(8)
C40P 0.055(8) 0.048(7) 0.120(10) -0.008(6) -0.018(6) -0.001(6)
C41P 0.068(9) 0.046(7) 0.137(11) -0.009(7) -0.030(7) 0.014(7)
N42P 0.062(5) 0.051(5) 0.033(3) 0.014(3) 0.004(3) 0.001(4)
C43P 0.058(7) 0.050(6) 0.074(7) 0.012(5) 0.028(5) 0.000(5)
C44P 0.064(8) 0.042(6) 0.071(6) -0.011(4) 0.023(5) -0.003(5)
N45P 0.051(5) 0.018(4) 0.091(6) 0.004(3) 0.025(4) 0.000(3)
C201 0.038(11) 0.033(7) 0.097(8) 0.019(6) 0.011(11) 0.007(9)
C202 0.029(13) 0.014(7) 0.132(15) 0.015(8) 0.029(19) -0.002(9)
C203 0.028(11) 0.043(9) 0.122(13) 0.033(9) -0.001(12) -0.013(10)
C204 0.038(12) 0.074(11) 0.094(12) 0.026(8) 0.011(11) -0.005(11)
C205 0.019(10) 0.045(9) 0.103(10) 0.011(8) 0.006(11) 0.000(10)
C206 0.011(14) 0.021(6) 0.103(10) 0.018(6) -0.003(13) -0.005(9)
C207 0.017(9) 0.026(6) 0.107(9) 0.021(6) 0.009(9) 0.001(8)
C208 0.026(10) 0.033(7) 0.128(12) -0.006(7) 0.013(11) 0.001(9)
C209 0.047(14) 0.036(8) 0.154(14) 0.015(9) -0.013(15) 0.005(10)
C210 0.042(10) 0.082(8) 0.145(13) 0.000 -0.005(11) 0.000
C211 0.027(11) 0.050(8) 0.142(15) 0.036(7) 0.010(15) -0.009(10)
C212 0.026(7) 0.052(6) 0.095(7) 0.000 0.002(7) 0.000
C213 0.033(11) 0.049(7) 0.093(9) 0.017(6) 0.018(11) -0.001(9)
C214 0.05(2) 0.129(17) 0.068(10) 0.024(9) -0.002(16) 0.02(2)
C215 0.042(14) 0.129(18) 0.077(12) 0.021(9) 0.009(12) 0.000(18)
C216 0.08(2) 0.128(17) 0.083(13) 0.006(12) 0.012(17) -0.04(2)
C217 0.058(15) 0.056(9) 0.097(12) 0.012(8) 0.031(13) 0.013(12)
C218 0.033(8) 0.045(7) 0.103(9) 0.013(9) 0.017(12) -0.01(3)

loop_
_atom_type_symbol
_atom_type_description
_atom_type_scat_dispersion_real
_atom_type_scat_dispersion_imag
_atom_type_scat_source
C C 0.0033 0.0016 'International Tables Vol C Tables 4.2.6.8 and 6.1.1.4'
H H 0.0000 0.0000 'International Tables Vol C Tables 4.2.6.8 and 6.1.1.4'
N N 0.0061 0.0033 'International Tables Vol C Tables 4.2.6.8 and 6.1.1.4'
O O 0.0106 0.0060 'International Tables Vol C Tables 4.2.6.8 and 6.1.1.4'
Pd Pd -0.9988 1.0072 'International Tables Vol C Tables 4.2.6.8 and 6.1.1.4'

loop_
_geom_angle_atom_site_label_1
_geom_angle_atom_site_label_2
_geom_angle_atom_site_label_3
_geom_angle
_geom_angle_site_symmetry_1
_geom_angle_site_symmetry_3
_geom_angle_publ_flag
N28E Pd1 N25E 83.0(3) . . ?
N28E Pd1 N9V 175.8(3) . . ?
N25E Pd1 N9V 92.9(3) . . ?
N28E Pd1 N42P 93.9(3) . . ?
N25E Pd1 N42P 176.8(3) . . ?
N9V Pd1 N42P 90.2(3) . . ?
N15V Pd2 N59E 92.0(3) . . ?
N15V Pd2 N62E 175.1(3) . . ?
N59E Pd2 N62E 83.7(3) . . ?
N15V Pd2 N45P 90.5(3) . . ?
N59E Pd2 N45P 173.8(3) . . ?
N62E Pd2 N45P 93.9(3) . . ?
N33E Pd3 N36E 83.3(3) . . ?
N33E Pd3 N37P 176.9(3) . 2_755 ?
N36E Pd3 N37P 94.4(3) . 2_755 ?
N33E Pd3 N23V 91.7(3) . . ?
N36E Pd3 N23V 174.9(3) . . ?
N37P Pd3 N23V 90.6(3) 2_755 . ?
N6V N1V C2V 116.6(6) . . ?
N3V C2V N1V 125.0(6) . . ?
N3V C2V C11V 117.9(6) . . ?
N1V C2V C11V 117.1(6) . . ?
C2V N3V N4V 116.5(6) . . ?
N3V N4V C18V 116.9(5) . . ?
N3V N4V C5V 123.0(6) . . ?
C18V N4V C5V 119.3(5) . . ?
N4V C5V N6V 111.3(6) . . ?
N1V N6V C20V 115.8(6) . . ?
N1V N6V C5V 124.2(6) . . ?
C20V N6V C5V 119.2(6) . . ?
N9V C7V C10V 122.1(7) . . ?
N9V C8V C12V 121.8(7) . . ?
C8V N9V C7V 118.9(6) . . ?
C8V N9V Pd1 120.9(5) . . ?
C7V N9V Pd1 120.1(5) . . ?
C7V C10V C11V 118.9(7) . . ?
C12V C11V C10V 118.7(6) . . ?
C12V C11V C2V 120.0(6) . . ?
C10V C11V C2V 120.9(7) . . ?
C11V C12V C8V 119.5(7) . . ?
C14V C13V C18V 119.4(7) . . ?
N15V C14V C13V 124.3(7) . . ?
C14V N15V C16V 116.2(7) . . ?
C14V N15V Pd2 123.5(5) . . ?
C16V N15V Pd2 120.0(5) . . ?
N15V C16V C17V 123.7(7) . . ?
C16V C17V C18V 118.3(7) . . ?
C13V C18V C17V 118.2(7) . . ?
C13V C18V N4V 121.2(6) . . ?
C17V C18V N4V 120.6(6) . . ?
C24V C19V C20V 119.8(7) . . ?
N6V C20V C21V 121.4(7) . . ?
N6V C20V C19V 120.5(6) . . ?
C21V C20V C19V 118.1(6) . . ?
C22V C21V C20V 118.3(7) . . ?
N23V C22V C21V 122.4(7) . . ?
C22V N23V C24V 120.4(6) . . ?
C22V N23V Pd3 121.4(5) . . ?
C24V N23V Pd3 118.1(5) . . ?
N23V C24V C19V 121.1(7) . . ?
C26E N25E Pd1 111.0(6) . . ?
C27E C26E N25E 115.2(9) . . ?
C26E C27E N28E 117.8(9) . . ?
C27E N28E Pd1 108.9(6) . . ?
C60E N59E Pd2 109.8(6) . . ?
C61E C60E N59E 108.9(8) . . ?
C60E C61E N62E 108.3(8) . . ?
C61E N62E Pd2 105.6(6) . . ?
C34E N33E Pd3 109.6(6) . . ?
N33E C34E C35E 109.5(11) . . ?
C34E C35E N36E 107.2(9) . . ?
C35E N36E Pd3 109.1(6) . . ?
C41P N37P C38P 118.3(9) . . ?
C41P N37P Pd3 123.1(7) . 2_755 ?
C38P N37P Pd3 118.6(7) . 2_755 ?
N37P C38P C39P 121.5(11) . . ?
N42P C39P C38P 122.3(11) . . ?
N42P C40P C41P 122.8(11) . . ?
N37P C41P C40P 119.9(11) . . ?
C40P N42P C39P 115.2(10) . . ?
C40P N42P Pd1 125.1(7) . . ?
C39P N42P Pd1 119.7(7) . . ?
N45P C43P C44P 121.8(9) . 2_755 ?
N45P C44P C43P 120.4(10) . 2_755 ?
C43P N45P C44P 117.8(9) . . ?
C43P N45P Pd2 124.5(7) . . ?
C44P N45P Pd2 117.7(8) . . ?
O403 N404 O401 121.6(7) . . ?
O403 N404 O402 119.2(7) . . ?
O401 N404 O402 119.1(7) . . ?
O412 N414 O411 119.2(18) . . ?
O412 N414 O413 116.1(17) . . ?
O411 N414 O413 124.7(18) . . ?
O423 N424 O421 121.8(10) . . ?
O423 N424 O422 115.3(10) . . ?
O421 N424 O422 122.8(10) . . ?
O433 N434 O431 117.4(18) . . ?
O433 N434 O432 120.1(18) . . ?
O431 N434 O432 122.5(17) . . ?
O441 N444 O443 112(2) . . ?
O441 N444 O442 130(3) . . ?
O443 N444 O442 117(2) . . ?
O453 N454 O451 119(2) . . ?
O453 N454 O452 115(2) . . ?
O451 N454 O452 121(2) . . ?
O471 N474 O473 124.7(11) . . ?
O471 N474 O472 124.5(12) . . ?
O473 N474 O472 110.3(12) . . ?
O483 N484 O481 116(3) . . ?
O483 N484 O482 117(3) . . ?
O481 N484 O482 120(3) . . ?
C206 C201 C202 120.3(6) . . ?
C206 C201 C218 120.4(6) . . ?
C202 C201 C218 119.3(8) . . ?
C203 C202 C201 120.9(7) . . ?
C202 C203 C204 119.0(7) . . ?
C205 C204 C203 120.0(7) . . ?
C204 C205 C206 121.2(7) . . ?
C201 C206 C205 118.5(6) . . ?
C201 C206 C207 119.4(6) . . ?
C205 C206 C207 122.1(8) . . ?
C208 C207 C212 117.7(6) . . ?
C208 C207 C206 122.9(7) . . ?
C212 C207 C206 119.4(6) . . ?
C209 C208 C207 120.6(7) . . ?
C208 C209 C210 121.1(7) . . ?
C211 C210 C209 117.0(6) . . ?
C212 C211 C210 122.3(7) . . ?
C212 C212 C213 0(10) 2_755 . ?
C212 C212 C211 0(10) 2_755 . ?
C213 C212 C211 118.3(5) . . ?
C212 C212 C207 0(10) 2_755 . ?
C213 C212 C207 120.3(5) . . ?
C211 C212 C207 121.3(6) . . ?
C212 C213 C212 0.0(4) 2_755 . ?
C212 C213 C214 118.4(8) 2_755 . ?
C212 C213 C214 118.4(8) . . ?
C212 C213 C218 120.8(6) 2_755 . ?
C212 C213 C218 120.8(6) . . ?
C214 C213 C218 120.7(7) . . ?
C215 C214 C213 120.1(7) . . ?
C214 C215 C216 119.8(7) . . ?
C217 C216 C215 119.6(7) . . ?
C216 C217 C218 120.4(8) . . ?
C213 C218 C217 118.6(7) . . ?
C213 C218 C201 119.6(6) . . ?
C217 C218 C201 121.6(9) . . ?

loop_
_geom_bond_atom_site_label_1
_geom_bond_atom_site_label_2
_geom_bond_distance
_geom_bond_site_symmetry_2
_geom_bond_publ_flag
Pd1 N28E 2.010(7) . ?
Pd1 N25E 2.018(8) . ?
Pd1 N9V 2.024(6) . ?
Pd1 N42P 2.036(8) . ?
Pd2 N15V 2.016(6) . ?
Pd2 N59E 2.032(7) . ?
Pd2 N62E 2.034(7) . ?
Pd2 N45P 2.035(8) . ?
Pd3 N33E 2.011(8) . ?
Pd3 N36E 2.013(7) . ?
Pd3 N37P 2.036(7) 2_755 ?
Pd3 N23V 2.042(6) . ?
N1V N6V 1.332(8) . ?
N1V C2V 1.346(8) . ?
C2V N3V 1.340(9) . ?
C2V C11V 1.445(9) . ?
N3V N4V 1.363(8) . ?
N4V C18V 1.397(9) . ?
N4V C5V 1.405(8) . ?
C5V N6V 1.427(9) . ?
N6V C20V 1.392(9) . ?
C7V N9V 1.352(10) . ?
C7V C10V 1.384(10) . ?
C8V N9V 1.325(9) . ?
C8V C12V 1.398(9) . ?
C10V C11V 1.385(9) . ?
C11V C12V 1.373(11) . ?
C13V C14V 1.365(11) . ?
C13V C18V 1.385(9) . ?
C14V N15V 1.328(9) . ?
N15V C16V 1.360(10) . ?
C16V C17V 1.381(11) . ?
C17V C18V 1.391(9) . ?
C19V C24V 1.383(10) . ?
C19V C20V 1.404(10) . ?
C20V C21V 1.403(9) . ?
C21V C22V 1.398(10) . ?
C22V N23V 1.325(10) . ?
N23V C24V 1.343(9) . ?
N25E C26E 1.414(11) . ?
C26E C27E 1.337(16) . ?
C27E N28E 1.447(13) . ?
N59E C60E 1.504(11) . ?
C60E C61E 1.468(13) . ?
C61E N62E 1.491(12) . ?
N33E C34E 1.456(12) . ?
C34E C35E 1.458(17) . ?
C35E N36E 1.498(14) . ?
N37P C41P 1.298(13) . ?
N37P C38P 1.301(12) . ?
N37P Pd3 2.036(7) 2_755 ?
C38P C39P 1.383(16) . ?
C39P N42P 1.321(14) . ?
C40P N42P 1.312(13) . ?
C40P C41P 1.410(15) . ?
C43P N45P 1.312(13) . ?
C43P C44P 1.388(14) 2_755 ?
C44P N45P 1.327(12) . ?
C44P C43P 1.388(14) 2_755 ?
O401 N404 1.244(8) . ?
O402 N404 1.284(9) . ?
O403 N404 1.227(8) . ?
O411 N414 1.24(2) . ?
O412 N414 1.19(2) . ?
O413 N414 1.34(2) . ?
O421 N424 1.201(13) . ?
O422 N424 1.261(12) . ?
O423 N424 1.186(12) . ?
O431 N434 1.214(15) . ?
O432 N434 1.283(15) . ?
O433 N434 1.185(16) . ?
O441 N444 1.199(17) . ?
O442 N444 1.259(16) . ?
O443 N444 1.209(17) . ?
O451 N454 1.221(17) . ?
O452 N454 1.277(17) . ?
O453 N454 1.196(16) . ?
O471 N474 1.194(11) . ?
O472 N474 1.281(13) . ?
O473 N474 1.219(11) . ?
O481 N484 1.216(19) . ?
O482 N484 1.283(18) . ?
O483 N484 1.204(18) . ?
C201 C206 1.389(7) . ?
C201 C202 1.393(8) . ?
C201 C218 1.398(8) . ?
C202 C203 1.393(8) . ?
C203 C204 1.395(8) . ?
C204 C205 1.384(8) . ?
C205 C206 1.404(8) . ?
C206 C207 1.412(7) . ?
C207 C208 1.397(8) . ?
C207 C212 1.406(7) . ?
C208 C209 1.381(8) . ?
C209 C210 1.432(8) . ?
C210 C211 1.373(8) . ?
C211 C212 1.368(8) . ?
C212 C212 0.000(16) 2_755 ?
C212 C213 1.364(7) . ?
C213 C212 1.364(7) 2_755 ?
C213 C214 1.386(8) . ?
C213 C218 1.393(7) . ?
C214 C215 1.385(8) . ?
C215 C216 1.396(9) . ?
C216 C217 1.389(9) . ?
C217 C218 1.396(8) . ?

loop_
_geom_torsion_atom_site_label_1
_geom_torsion_atom_site_label_2
_geom_torsion_atom_site_label_3
_geom_torsion_atom_site_label_4
_geom_torsion
_geom_torsion_site_symmetry_1
_geom_torsion_site_symmetry_2
_geom_torsion_site_symmetry_3
_geom_torsion_site_symmetry_4
_geom_torsion_publ_flag
N6V N1V C2V N3V -3.6(11) . . . . ?
N6V N1V C2V C11V 179.5(6) . . . . ?
N1V C2V N3V N4V 1.3(11) . . . . ?
C11V C2V N3V N4V 178.2(6) . . . . ?
C2V N3V N4V C18V -178.0(7) . . . . ?
C2V N3V N4V C5V 12.5(10) . . . . ?
N3V N4V C5V N6V -21.3(10) . . . . ?
C18V N4V C5V N6V 169.3(6) . . . . ?
C2V N1V N6V C20V -176.7(6) . . . . ?
C2V N1V N6V C5V -7.7(11) . . . . ?
N4V C5V N6V N1V 19.0(10) . . . . ?
N4V C5V N6V C20V -172.2(6) . . . . ?
C12V C8V N9V C7V -0.3(12) . . . . ?
C12V C8V N9V Pd1 -177.3(6) . . . . ?
C10V C7V N9V C8V -1.4(12) . . . . ?
C10V C7V N9V Pd1 175.6(6) . . . . ?
N28E Pd1 N9V C8V -99(5) . . . . ?
N25E Pd1 N9V C8V -114.5(7) . . . . ?
N42P Pd1 N9V C8V 66.4(7) . . . . ?
N28E Pd1 N9V C7V 84(5) . . . . ?
N25E Pd1 N9V C7V 68.5(7) . . . . ?
N42P Pd1 N9V C7V -110.6(7) . . . . ?
N9V C7V C10V C11V 3.0(13) . . . . ?
C7V C10V C11V C12V -2.8(12) . . . . ?
C7V C10V C11V C2V -175.6(7) . . . . ?
N3V C2V C11V C12V -173.2(7) . . . . ?
N1V C2V C11V C12V 3.9(11) . . . . ?
N3V C2V C11V C10V -0.4(11) . . . . ?
N1V C2V C11V C10V 176.6(7) . . . . ?
C10V C11V C12V C8V 1.2(12) . . . . ?
C2V C11V C12V C8V 174.1(7) . . . . ?
N9V C8V C12V C11V 0.4(13) . . . . ?
C18V C13V C14V N15V 0.2(13) . . . . ?
C13V C14V N15V C16V -0.3(12) . . . . ?
C13V C14V N15V Pd2 173.9(6) . . . . ?
N59E Pd2 N15V C14V -78.6(7) . . . . ?
N62E Pd2 N15V C14V -109(3) . . . . ?
N45P Pd2 N15V C14V 95.8(7) . . . . ?
N59E Pd2 N15V C16V 95.4(6) . . . . ?
N62E Pd2 N15V C16V 65(4) . . . . ?
N45P Pd2 N15V C16V -90.2(6) . . . . ?
C14V N15V C16V C17V 0.5(12) . . . . ?
Pd2 N15V C16V C17V -173.9(6) . . . . ?
N15V C16V C17V C18V -0.5(12) . . . . ?
C14V C13V C18V C17V -0.2(11) . . . . ?
C14V C13V C18V N4V 179.9(7) . . . . ?
C16V C17V C18V C13V 0.3(11) . . . . ?
C16V C17V C18V N4V -179.8(7) . . . . ?
N3V N4V C18V C13V 5.0(10) . . . . ?
C5V N4V C18V C13V 175.0(7) . . . . ?
N3V N4V C18V C17V -174.9(7) . . . . ?
C5V N4V C18V C17V -4.9(11) . . . . ?
N1V N6V C20V C21V 166.9(7) . . . . ?
C5V N6V C20V C21V -2.8(11) . . . . ?
N1V N6V C20V C19V -12.6(10) . . . . ?
C5V N6V C20V C19V 177.8(7) . . . . ?
C24V C19V C20V N6V 177.4(7) . . . . ?
C24V C19V C20V C21V -2.1(11) . . . . ?
N6V C20V C21V C22V -177.3(7) . . . . ?
C19V C20V C21V C22V 2.2(11) . . . . ?
C20V C21V C22V N23V -0.8(12) . . . . ?
C21V C22V N23V C24V -0.9(12) . . . . ?
C21V C22V N23V Pd3 173.8(6) . . . . ?
N33E Pd3 N23V C22V -85.8(6) . . . . ?
N36E Pd3 N23V C22V -95(4) . . . . ?
N37P Pd3 N23V C22V 92.2(6) 2_755 . . . ?
N33E Pd3 N23V C24V 89.1(6) . . . . ?
N36E Pd3 N23V C24V 80(4) . . . . ?
N37P Pd3 N23V C24V -92.9(6) 2_755 . . . ?
C22V N23V C24V C19V 1.1(12) . . . . ?
Pd3 N23V C24V C19V -173.8(6) . . . . ?
C20V C19V C24V N23V 0.4(12) . . . . ?
N28E Pd1 N25E C26E -7.1(8) . . . . ?
N9V Pd1 N25E C26E 171.7(8) . . . . ?
N42P Pd1 N25E C26E -24(7) . . . . ?
Pd1 N25E C26E C27E 18.6(17) . . . . ?
N25E C26E C27E N28E -24(2) . . . . ?
C26E C27E N28E Pd1 17(2) . . . . ?
N25E Pd1 N28E C27E -4.3(11) . . . . ?
N9V Pd1 N28E C27E -20(5) . . . . ?
N42P Pd1 N28E C27E 174.7(11) . . . . ?
N15V Pd2 N59E C60E -177.5(6) . . . . ?
N62E Pd2 N59E C60E 0.0(6) . . . . ?
N45P Pd2 N59E C60E 68(3) . . . . ?
Pd2 N59E C60E C61E -27.4(9) . . . . ?
N59E C60E C61E N62E 50.9(10) . . . . ?
C60E C61E N62E Pd2 -49.2(8) . . . . ?
N15V Pd2 N62E C61E 57(4) . . . . ?
N59E Pd2 N62E C61E 26.4(6) . . . . ?
N45P Pd2 N62E C61E -147.9(6) . . . . ?
N36E Pd3 N33E C34E 12.5(8) . . . . ?
N37P Pd3 N33E C34E 55(6) 2_755 . . . ?
N23V Pd3 N33E C34E -166.6(8) . . . . ?
Pd3 N33E C34E C35E -38.4(13) . . . . ?
N33E C34E C35E N36E 50.8(14) . . . . ?
C34E C35E N36E Pd3 -39.0(12) . . . . ?
N33E Pd3 N36E C35E 14.6(8) . . . . ?
N37P Pd3 N36E C35E -163.3(8) 2_755 . . . ?
N23V Pd3 N36E C35E 24(4) . . . . ?
C41P N37P C38P C39P -1.9(18) . . . . ?
Pd3 N37P C38P C39P 176.6(10) 2_755 . . . ?
N37P C38P C39P N42P 1(2) . . . . ?
C38P N37P C41P C40P 0.6(18) . . . . ?
Pd3 N37P C41P C40P -177.9(9) 2_755 . . . ?
N42P C40P C41P N37P 2(2) . . . . ?
C41P C40P N42P C39P -2.7(17) . . . . ?
C41P C40P N42P Pd1 178.8(9) . . . . ?
C38P C39P N42P C40P 1.3(18) . . . . ?
C38P C39P N42P Pd1 179.9(10) . . . . ?
N28E Pd1 N42P C40P 84.6(9) . . . . ?
N25E Pd1 N42P C40P 102(6) . . . . ?
N9V Pd1 N42P C40P -94.3(9) . . . . ?
N28E Pd1 N42P C39P -93.8(9) . . . . ?
N25E Pd1 N42P C39P -77(6) . . . . ?
N9V Pd1 N42P C39P 87.2(9) . . . . ?
C44P C43P N45P C44P 2.4(12) 2_755 . . . ?
C44P C43P N45P Pd2 -174.7(6) 2_755 . . . ?
C43P C44P N45P C43P -1.3(11) 2_755 . . . ?
C43P C44P N45P Pd2 176.0(7) 2_755 . . . ?
N15V Pd2 N45P C43P 90.6(7) . . . . ?
N59E Pd2 N45P C43P -155(2) . . . . ?
N62E Pd2 N45P C43P -87.3(7) . . . . ?
N15V Pd2 N45P C44P -86.4(6) . . . . ?
N59E Pd2 N45P C44P 28(3) . . . . ?
N62E Pd2 N45P C44P 95.6(6) . . . . ?
C206 C201 C202 C203 1(4) . . . . ?
C218 C201 C202 C203 -180(3) . . . . ?
C201 C202 C203 C204 -2(4) . . . . ?
C202 C203 C204 C205 1(3) . . . . ?
C203 C204 C205 C206 2(3) . . . . ?
C202 C201 C206 C205 1(3) . . . . ?
C218 C201 C206 C205 -178(4) . . . . ?
C202 C201 C206 C207 -180(2) . . . . ?
C218 C201 C206 C207 1(3) . . . . ?
C204 C205 C206 C201 -3(3) . . . . ?
C204 C205 C206 C207 178.0(17) . . . . ?
C201 C206 C207 C208 -179.2(18) . . . . ?
C205 C206 C207 C208 0(2) . . . . ?
C201 C206 C207 C212 1.7(16) . . . . ?
C205 C206 C207 C212 -179.3(18) . . . . ?
C212 C207 C208 C209 2(2) . . . . ?
C206 C207 C208 C209 -177.1(17) . . . . ?
C207 C208 C209 C210 -1(3) . . . . ?
C208 C209 C210 C211 0(2) . . . . ?
C209 C210 C211 C212 1(2) . . . . ?
C210 C211 C212 C212 0.0(7) . . . 2_755 ?
C210 C211 C212 C213 -178.2(13) . . . . ?
C210 C211 C212 C207 0(2) . . . . ?
C208 C207 C212 C212 0.0(3) . . . 2_755 ?
C206 C207 C212 C212 0.0(3) . . . 2_755 ?
C208 C207 C212 C213 176.7(14) . . . . ?
C206 C207 C212 C213 -4.2(17) . . . . ?
C208 C207 C212 C211 -1.4(19) . . . . ?
C206 C207 C212 C211 177.8(13) . . . . ?
C211 C212 C213 C212 0(100) . . . 2_755 ?
C207 C212 C213 C212 0(100) . . . 2_755 ?
C212 C212 C213 C214 0.0(6) 2_755 . . . ?
C211 C212 C213 C214 1(3) . . . . ?
C207 C212 C213 C214 -177(2) . . . . ?
C212 C212 C213 C218 0.0(6) 2_755 . . . ?
C211 C212 C213 C218 -178(3) . . . . ?
C207 C212 C213 C218 4(3) . . . . ?
C212 C213 C214 C215 -179(2) 2_755 . . . ?
C212 C213 C214 C215 -179(2) . . . . ?
C218 C213 C214 C215 1(5) . . . . ?
C213 C214 C215 C216 -3(5) . . . . ?
C214 C215 C216 C217 -1(6) . . . . ?
C215 C216 C217 C218 8(6) . . . . ?
C212 C213 C218 C217 -175(3) 2_755 . . . ?
C212 C213 C218 C217 -175(3) . . . . ?
C214 C213 C218 C217 6(6) . . . . ?
C212 C213 C218 C201 0(6) 2_755 . . . ?
C212 C213 C218 C201 0(6) . . . . ?
C214 C213 C218 C201 -180(4) . . . . ?
C216 C217 C218 C213 -10(7) . . . . ?
C216 C217 C218 C201 175(4) . . . . ?
C206 C201 C218 C213 -2(6) . . . . ?
C202 C201 C218 C213 179(4) . . . . ?
C206 C201 C218 C217 172(4) . . . . ?
C202 C201 C218 C217 -7(6) . . . . ?
